data_1514468
loop_
_publ_author_name
'Zhu, Yuan-Yuan'
'Cui, Chang'
'Zhang, Yi-Quan'
'Jia, Jun-Hua'
'Guo, Xiao'
'Gao, Chen'
'Qian, Kang'
'Jiang, Shang-Da'
'Wang, Bing-Wu'
'Wang, Zhe-Ming'
'Gao, Song'

_publ_section_title
;
 Zero-field slow magnetic relaxation from single Co(ii) ion: a transition
 metal single-molecule magnet with high anisotropy barrier
;
_journal_issue 4
_journal_name_full 'Chemical Science'
_journal_page_first 1802
_journal_paper_doi 10.1039/c3sc21893g
_journal_volume 4
_journal_year 2013
_chemical_absolute_configuration ad
_chemical_formula_sum 'C108 H116 Br6 Co4 N11 O16'
_chemical_formula_weight 2539.30
_chemical_name_systematic
;
?
;
_space_group_IT_number 19
_symmetry_cell_setting orthorhombic
_symmetry_space_group_name_Hall 'P 2ac 2ab'
_symmetry_space_group_name_H-M 'P 21 21 21'
_atom_sites_solution_hydrogens mixed
_atom_sites_solution_primary direct
_atom_sites_solution_secondary difmap
_audit_creation_method SHELXL-97
_cell_angle_alpha 90.00
_cell_angle_beta 90.00
_cell_angle_gamma 90.00
_cell_formula_units_Z 4
_cell_length_a 12.66110(10)
_cell_length_b 19.07770(10)
_cell_length_c 47.5848(4)
_cell_measurement_reflns_used 104138
_cell_measurement_temperature 200(2)
_cell_measurement_theta_max 25.028
_cell_measurement_theta_min 3.395
_cell_volume 11493.85(15)
_computing_cell_refinement 'HKL Scalepack (Otwinowski & Minor, 1997)'
_computing_data_collection 'KappaCCD (Nonius B. V., 1998)'
_computing_data_reduction 'HKL Denzo (Otwinowski & Minor, 1997) & maXus (Mackay et al., 1998)'
_computing_molecular_graphics 'Bruker SHELXTL V5.1 (Sheldrick, 1998)'
_computing_publication_material 'SHELXL-97 (Sheldrick, 1997)'
_computing_structure_refinement 'SHELXL-97 (Sheldrick, 1997)'
_computing_structure_solution 'SHELXS-97 (Sheldrick, 1997)'
_diffrn_ambient_temperature 200(2)
_diffrn_detector_area_resol_mean 9
_diffrn_measured_fraction_theta_full 0.995
_diffrn_measured_fraction_theta_max 0.995
_diffrn_measurement_device_type 'NONIUS KappaCCD'
_diffrn_measurement_method CCD
_diffrn_radiation_monochromator graphite
_diffrn_radiation_source 'fine-focus sealed tube'
_diffrn_radiation_type MoK\a
_diffrn_radiation_wavelength 0.71073
_diffrn_reflns_av_R_equivalents 0.0698
_diffrn_reflns_av_sigmaI/netI 0.0644
_diffrn_reflns_limit_h_max 15
_diffrn_reflns_limit_h_min -14
_diffrn_reflns_limit_k_max 22
_diffrn_reflns_limit_k_min -22
_diffrn_reflns_limit_l_max 56
_diffrn_reflns_limit_l_min -56
_diffrn_reflns_number 126459
_diffrn_reflns_theta_full 25.02
_diffrn_reflns_theta_max 25.02
_diffrn_reflns_theta_min 3.40
_exptl_absorpt_coefficient_mu 2.718
_exptl_absorpt_correction_T_max 0.690
_exptl_absorpt_correction_T_min 0.620
_exptl_absorpt_correction_type multi-scan
_exptl_absorpt_process_details
;
multi-scan from symmetry-related measurements
Sortav (Blessing 1995)
;
_exptl_crystal_colour block
_exptl_crystal_density_diffrn 1.467
_exptl_crystal_density_method 'not measured'
_exptl_crystal_description red
_exptl_crystal_F_000 5148
_exptl_crystal_size_max 0.23
_exptl_crystal_size_mid 0.22
_exptl_crystal_size_min 0.14
_refine_diff_density_max 0.664
_refine_diff_density_min -0.522
_refine_diff_density_rms 0.075
_refine_ls_abs_structure_details 'Flack H D (1983), Acta Cryst. A39, 876-881'
_refine_ls_abs_structure_Flack 0.014(6)
_refine_ls_extinction_coef 0.00032(6)
_refine_ls_extinction_expression Fc^*^=kFc[1+0.001xFc^2^\l^3^/sin(2\q)]^-1/4^
_refine_ls_extinction_method SHELXL
_refine_ls_goodness_of_fit_ref 0.971
_refine_ls_hydrogen_treatment constrain.+restrain.
_refine_ls_matrix_type full
_refine_ls_number_parameters 1187
_refine_ls_number_reflns 20183
_refine_ls_number_restraints 1
_refine_ls_restrained_S_all 0.971
_refine_ls_R_factor_all 0.0681
_refine_ls_R_factor_gt 0.0450
_refine_ls_shift/su_max 0.006
_refine_ls_shift/su_mean 0.000
_refine_ls_structure_factor_coef Fsqd
_refine_ls_weighting_details 'calc w=1/[\s^2^(Fo^2^)+(0.0645P)^2^+0.0000P] where P=(Fo^2^+2Fc^2^)/3'
_refine_ls_weighting_scheme calc
_refine_ls_wR_factor_gt 0.1016
_refine_ls_wR_factor_ref 0.1078
_reflns_number_gt 14890
_reflns_number_total 20183
_reflns_threshold_expression >2sigma(I)
_cod_data_source_file c3sc21893g.txt
_cod_data_source_block a
_cod_depositor_comments
;
The following automatic conversions were performed:

'_symmetry_cell_setting' value 'Orthorhombic' changed to
'orthorhombic' according to
/usr/data/users/saulius/automatic-downloads/retrospective/RSC/lib/dictionaries/cif_core.dic
dictionary named 'cif_core.dic' version 2.4.2 from 2011-04-26.

Automatic conversion script
Id: cif_fix_values 2281 2013-09-26 08:29:07Z andrius 

The following automatic conversions were performed:

'_atom_sites_solution_hydrogens' value 'geom+difmap' was changed to
'mixed'.

Automatic conversion script
Id: cif_fix_values 6452 2018-10-05 10:23:21Z andrius 
;
_cod_original_cell_volume 11493.86(15)
_cod_original_sg_symbol_H-M P2(1)2(1)2(1)
_cod_database_code 1514468

loop_
_symmetry_equiv_pos_as_xyz
'x, y, z'
'-x+1/2, -y, z+1/2'
'-x, y+1/2, -z+1/2'
'x+1/2, -y+1/2, -z'

loop_
_atom_site_label
_atom_site_type_symbol
_atom_site_fract_x
_atom_site_fract_y
_atom_site_fract_z
_atom_site_U_iso_or_equiv
_atom_site_adp_type
_atom_site_occupancy
_atom_site_symmetry_multiplicity
_atom_site_calc_flag
_atom_site_refinement_flags
Co2 Co 0.10145(5) 0.02493(3) 0.317213(13) 0.02804(16) Uani 1 1 d .
Co1 Co 0.09304(5) 0.01272(3) 0.383348(13) 0.02715(15) Uani 1 1 d .
Co4 Co 0.20270(5) -0.11160(3) 0.415639(14) 0.02892(16) Uani 1 1 d .
Br3 Br -0.08305(6) 0.48831(3) 0.369593(15) 0.0630(2) Uani 1 1 d .
Co3 Co -0.02915(5) 0.12629(3) 0.419263(14) 0.02939(17) Uani 1 1 d .
Br2 Br -0.31146(5) 0.18343(4) 0.228682(14) 0.06016(19) Uani 1 1 d .
Br1 Br 0.59986(6) -0.09306(4) 0.25519(2) 0.0893(3) Uani 1 1 d .
Br6 Br 0.20200(7) -0.44272(3) 0.338058(17) 0.0764(2) Uani 1 1 d .
Br5 Br 0.39079(6) -0.04716(4) 0.559270(14) 0.0731(2) Uani 1 1 d .
O9 O 0.3267(3) -0.11701(18) 0.43746(7) 0.0350(8) Uani 1 1 d .
O8 O 0.1028(3) 0.11747(16) 0.40060(6) 0.0298(7) Uani 1 1 d .
O1 O 0.2033(3) 0.05478(17) 0.29067(7) 0.0329(8) Uani 1 1 d .
O10 O 0.0792(2) -0.09775(16) 0.39365(7) 0.0284(8) Uani 1 1 d .
O12 O 0.2262(2) -0.01547(16) 0.40689(6) 0.0292(8) Uani 1 1 d .
O2 O 0.0073(2) -0.00720(16) 0.34554(6) 0.0295(8) Uani 1 1 d .
O4 O 0.1888(2) 0.04602(16) 0.34857(6) 0.0282(8) Uani 1 1 d .
O5 O 0.0004(3) 0.21928(18) 0.43113(7) 0.0352(8) Uani 1 1 d .
O3 O 0.0069(3) 0.00271(17) 0.28772(7) 0.0362(9) Uani 1 1 d .
N3 N -0.1086(3) 0.1535(2) 0.38711(8) 0.0302(10) Uani 1 1 d .
N6 N 0.2901(3) -0.1284(2) 0.38391(8) 0.0296(9) Uani 1 1 d .
C76 C 0.1833(4) -0.2561(2) 0.40300(11) 0.0334(12) Uani 1 1 d .
O7 O -0.1613(3) 0.12883(19) 0.43809(8) 0.0381(9) Uani 1 1 d .
N2 N 0.0593(3) 0.1210(2) 0.31930(8) 0.0311(10) Uani 1 1 d .
N4 N 0.0486(3) 0.0982(2) 0.45138(9) 0.0301(10) Uani 1 1 d .
O6 O -0.0485(3) 0.03406(16) 0.40568(7) 0.0319(8) Uani 1 1 d .
O11 O 0.1748(3) -0.20815(16) 0.42208(7) 0.0351(8) Uani 1 1 d .
C1 C 0.2880(4) 0.0199(3) 0.28448(10) 0.0352(12) Uani 1 1 d .
C84 C 0.3294(4) -0.0090(3) 0.39667(11) 0.0340(12) Uani 1 1 d .
H84A H 0.3790 -0.0132 0.4121 0.041 Uiso 1 1 calc R
H84B H 0.3386 0.0369 0.3883 0.041 Uiso 1 1 calc R
C31 C -0.0171(4) 0.2751(3) 0.41595(11) 0.0321(12) Uani 1 1 d .
C83 C 0.3525(4) -0.0661(2) 0.37460(11) 0.0315(12) Uani 1 1 d .
H83 H 0.3250 -0.0504 0.3564 0.038 Uiso 1 1 calc R
C69 C -0.0069(4) -0.1247(3) 0.40931(10) 0.0332(12) Uani 1 1 d .
H69A H -0.0041 -0.1755 0.4095 0.040 Uiso 1 1 calc R
H69B H -0.0730 -0.1106 0.4007 0.040 Uiso 1 1 calc R
N5 N 0.1120(3) -0.0963(2) 0.44697(8) 0.0306(10) Uani 1 1 d .
C22 C -0.0124(4) 0.1514(3) 0.30442(10) 0.0317(12) Uani 1 1 d .
H22 H -0.0235 0.1991 0.3072 0.038 Uiso 1 1 calc R
C62 C 0.4383(5) -0.0905(3) 0.47524(12) 0.0443(15) Uani 1 1 d .
H62 H 0.4964 -0.0972 0.4636 0.053 Uiso 1 1 calc R
C24 C 0.2213(4) 0.1171(2) 0.34574(10) 0.0307(12) Uani 1 1 d .
H24A H 0.2726 0.1210 0.3307 0.037 Uiso 1 1 calc R
H24B H 0.2545 0.1327 0.3630 0.037 Uiso 1 1 calc R
C20 C -0.1518(4) 0.1569(3) 0.26965(12) 0.0408(14) Uani 1 1 d .
H20 H -0.1585 0.2043 0.2739 0.049 Uiso 1 1 calc R
C55 C 0.2247(4) 0.1393(3) 0.47181(10) 0.0313(12) Uani 1 1 d .
C61 C 0.3354(4) -0.0972(2) 0.46386(12) 0.0339(13) Uani 1 1 d .
C82 C 0.2987(4) -0.1863(2) 0.37075(10) 0.0317(12) Uani 1 1 d .
H82 H 0.3450 -0.1878 0.3556 0.038 Uiso 1 1 calc R
C2 C 0.3713(5) 0.0560(3) 0.27007(12) 0.0459(15) Uani 1 1 d .
H2 H 0.3633 0.1035 0.2662 0.055 Uiso 1 1 calc R
C67 C 0.1420(4) -0.0865(3) 0.47236(12) 0.0358(13) Uani 1 1 d .
H67 H 0.0895 -0.0802 0.4858 0.043 Uiso 1 1 calc R
C54 C 0.1829(4) 0.1376(3) 0.41963(10) 0.0337(12) Uani 1 1 d .
H54A H 0.1823 0.1881 0.4220 0.040 Uiso 1 1 calc R
H54B H 0.2514 0.1242 0.4122 0.040 Uiso 1 1 calc R
C68 C -0.0012(4) -0.0962(3) 0.43961(10) 0.0318(12) Uani 1 1 d .
H68 H -0.0260 -0.0476 0.4395 0.038 Uiso 1 1 calc R
C81 C 0.2422(4) -0.2498(3) 0.37760(11) 0.0337(12) Uani 1 1 d .
C52 C 0.0094(4) 0.0784(3) 0.47436(11) 0.0350(13) Uani 1 1 d .
H52 H 0.0561 0.0684 0.4889 0.042 Uiso 1 1 calc R
N1 N 0.1430(3) -0.07095(19) 0.31540(8) 0.0282(9) Uani 1 1 d .
C6 C 0.3061(4) -0.0517(3) 0.29005(11) 0.0342(12) Uani 1 1 d .
C64 C 0.3700(5) -0.0653(3) 0.52027(12) 0.0452(15) Uani 1 1 d .
C33 C 0.0141(5) 0.4005(3) 0.41031(12) 0.0443(15) Uani 1 1 d .
H33 H 0.0479 0.4412 0.4162 0.053 Uiso 1 1 calc R
C66 C 0.2506(4) -0.0844(3) 0.48204(11) 0.0329(12) Uani 1 1 d .
C79 C 0.1978(5) -0.3676(3) 0.36470(12) 0.0462(15) Uani 1 1 d .
C21 C -0.0763(4) 0.1164(3) 0.28382(10) 0.0329(12) Uani 1 1 d .
C88 C 0.6828(5) -0.1085(4) 0.3670(2) 0.070(2) Uani 1 1 d .
H88 H 0.7542 -0.1191 0.3651 0.084 Uiso 1 1 calc R
C53 C 0.1646(4) 0.1019(3) 0.44803(10) 0.0298(12) Uani 1 1 d .
H53 H 0.1915 0.0539 0.4467 0.036 Uiso 1 1 calc R
C39 C -0.1471(4) 0.0307(3) 0.39164(11) 0.0328(12) Uani 1 1 d .
H39A H -0.2041 0.0318 0.4052 0.039 Uiso 1 1 calc R
H39B H -0.1521 -0.0126 0.3811 0.039 Uiso 1 1 calc R
C17 C -0.1353(4) 0.0153(3) 0.25714(12) 0.0435(14) Uani 1 1 d .
H17 H -0.1312 -0.0322 0.2529 0.052 Uiso 1 1 calc R
C85 C 0.4693(4) -0.0812(3) 0.37143(12) 0.0355(13) Uani 1 1 d .
C51 C -0.1046(4) 0.0697(3) 0.48021(11) 0.0386(13) Uani 1 1 d .
C46 C -0.1807(4) 0.0953(3) 0.46099(12) 0.0331(12) Uani 1 1 d .
C16 C -0.0656(4) 0.0442(3) 0.27710(11) 0.0315(12) Uani 1 1 d .
C77 C 0.1332(4) -0.3217(3) 0.40774(12) 0.0449(15) Uani 1 1 d .
H77 H 0.0942 -0.3278 0.4241 0.054 Uiso 1 1 calc R
C35 C -0.0969(4) 0.3416(3) 0.37768(12) 0.0404(13) Uani 1 1 d .
H35 H -0.1410 0.3431 0.3621 0.049 Uiso 1 1 calc R
C44 C -0.4519(5) 0.1254(3) 0.36917(16) 0.0587(18) Uani 1 1 d .
H44 H -0.5069 0.1352 0.3815 0.070 Uiso 1 1 calc R
C70 C -0.0724(4) -0.1381(3) 0.45867(11) 0.0347(13) Uani 1 1 d .
C80 C 0.2498(4) -0.3067(3) 0.35900(12) 0.0411(14) Uani 1 1 d .
H80 H 0.2903 -0.3029 0.3428 0.049 Uiso 1 1 calc R
C40 C -0.2660(4) 0.1035(3) 0.36071(12) 0.0375(13) Uani 1 1 d .
C5 C 0.3964(4) -0.0853(3) 0.28075(12) 0.0438(14) Uani 1 1 d .
H5 H 0.4049 -0.1332 0.2836 0.053 Uiso 1 1 calc R
C34 C -0.0509(4) 0.4019(3) 0.38710(12) 0.0409(14) Uani 1 1 d .
C41 C -0.2883(5) 0.0951(3) 0.33309(12) 0.0486(15) Uani 1 1 d .
H41 H -0.2342 0.0853 0.3204 0.058 Uiso 1 1 calc R
C38 C -0.1560(4) 0.0925(2) 0.37205(10) 0.0285(11) Uani 1 1 d .
H38 H -0.1104 0.0825 0.3559 0.034 Uiso 1 1 calc R
C18 C -0.2102(5) 0.0566(3) 0.24367(12) 0.0493(15) Uani 1 1 d .
H18 H -0.2564 0.0368 0.2307 0.059 Uiso 1 1 calc R
C63 C 0.4543(5) -0.0744(3) 0.50299(13) 0.0492(16) Uani 1 1 d .
H63 H 0.5226 -0.0696 0.5100 0.059 Uiso 1 1 calc R
C37 C -0.1248(4) 0.2163(3) 0.37864(11) 0.0342(13) Uani 1 1 d .
H37 H -0.1697 0.2225 0.3634 0.041 Uiso 1 1 calc R
C78 C 0.1400(5) -0.3761(3) 0.38922(13) 0.0497(16) Uani 1 1 d .
H78 H 0.1062 -0.4184 0.3930 0.060 Uiso 1 1 calc R
C3 C 0.4610(4) 0.0237(3) 0.26186(12) 0.0494(16) Uani 1 1 d .
H3 H 0.5137 0.0487 0.2527 0.059 Uiso 1 1 calc R
C74 C -0.1135(6) -0.2409(3) 0.48466(15) 0.0647(19) Uani 1 1 d .
H74 H -0.0943 -0.2850 0.4913 0.078 Uiso 1 1 calc R
C36 C -0.0786(4) 0.2781(3) 0.39110(11) 0.0351(13) Uani 1 1 d .
C45 C -0.3487(4) 0.1201(3) 0.37941(13) 0.0457(15) Uani 1 1 d .
H45 H -0.3348 0.1274 0.3984 0.055 Uiso 1 1 calc R
C65 C 0.2679(5) -0.0684(3) 0.51000(12) 0.0412(14) Uani 1 1 d .
H65 H 0.2111 -0.0597 0.5219 0.049 Uiso 1 1 calc R
C7 C 0.2268(4) -0.0939(3) 0.30404(10) 0.0349(13) Uani 1 1 d .
H7 H 0.2383 -0.1420 0.3048 0.042 Uiso 1 1 calc R
C43 C -0.4726(5) 0.1165(4) 0.34150(17) 0.069(2) Uani 1 1 d .
H43 H -0.5412 0.1207 0.3347 0.082 Uiso 1 1 calc R
C75 C -0.0445(5) -0.2051(3) 0.46851(13) 0.0525(16) Uani 1 1 d .
H75 H 0.0207 -0.2244 0.4639 0.063 Uiso 1 1 calc R
C71 C -0.1708(4) -0.1128(3) 0.46573(13) 0.0494(16) Uani 1 1 d .
H71 H -0.1904 -0.0685 0.4595 0.059 Uiso 1 1 calc R
C87 C 0.6336(5) -0.1234(4) 0.39061(17) 0.0626(19) Uani 1 1 d .
H87 H 0.6713 -0.1418 0.4057 0.075 Uiso 1 1 calc R
C90 C 0.5209(5) -0.0643(3) 0.34696(13) 0.0503(16) Uani 1 1 d .
H90 H 0.4845 -0.0445 0.3320 0.060 Uiso 1 1 calc R
C32 C 0.0289(4) 0.3390(3) 0.42462(13) 0.0452(15) Uani 1 1 d .
H32 H 0.0709 0.3393 0.4407 0.054 Uiso 1 1 calc R
C86 C 0.5243(4) -0.1115(3) 0.39321(13) 0.0501(16) Uani 1 1 d .
H86 H 0.4893 -0.1241 0.4096 0.060 Uiso 1 1 calc R
C89 C 0.6299(6) -0.0774(4) 0.34505(18) 0.074(2) Uani 1 1 d .
H89 H 0.6665 -0.0650 0.3288 0.088 Uiso 1 1 calc R
C4 C 0.4738(4) -0.0469(3) 0.26721(12) 0.0499(16) Uani 1 1 d .
C19 C -0.2154(4) 0.1279(3) 0.24976(11) 0.0407(13) Uani 1 1 d .
C42 C -0.3911(5) 0.1011(4) 0.32362(15) 0.0646(19) Uani 1 1 d .
H42 H -0.4053 0.0945 0.3046 0.078 Uiso 1 1 calc R
C9 C -0.0279(4) -0.0740(2) 0.33752(10) 0.0287(11) Uani 1 1 d .
H9A H -0.0757 -0.0702 0.3216 0.034 Uiso 1 1 calc R
H9B H -0.0657 -0.0958 0.3529 0.034 Uiso 1 1 calc R
C10 C 0.0365(4) -0.1825(3) 0.31158(11) 0.0314(12) Uani 1 1 d .
C23 C 0.1256(4) 0.1633(2) 0.33927(10) 0.0277(12) Uani 1 1 d .
H23 H 0.0855 0.1696 0.3567 0.033 Uiso 1 1 calc R
C8 C 0.0681(4) -0.1188(2) 0.32946(10) 0.0294(12) Uani 1 1 d .
H8 H 0.1011 -0.1360 0.3468 0.035 Uiso 1 1 calc R
C25 C 0.1545(4) 0.2331(2) 0.32850(11) 0.0304(12) Uani 1 1 d .
C13 C -0.0257(5) -0.2982(3) 0.28005(15) 0.0585(18) Uani 1 1 d .
H13 H -0.0458 -0.3367 0.2694 0.070 Uiso 1 1 calc R
C15 C 0.0323(4) -0.2486(3) 0.32334(12) 0.0419(14) Uani 1 1 d .
H15 H 0.0522 -0.2544 0.3420 0.050 Uiso 1 1 calc R
C26 C 0.1892(4) 0.2436(3) 0.30125(11) 0.0406(14) Uani 1 1 d .
H26 H 0.1956 0.2056 0.2891 0.049 Uiso 1 1 calc R
C60 C 0.3107(4) 0.1091(3) 0.48374(11) 0.0436(14) Uani 1 1 d .
H60 H 0.3300 0.0639 0.4785 0.052 Uiso 1 1 calc R
C14 C -0.0008(5) -0.3062(3) 0.30815(15) 0.0534(17) Uani 1 1 d .
H14 H -0.0063 -0.3498 0.3167 0.064 Uiso 1 1 calc R
Br4 Br -0.27968(5) -0.02023(4) 0.544869(15) 0.0710(2) Uani 1 1 d .
C50 C -0.1355(5) 0.0370(3) 0.50536(12) 0.0443(15) Uani 1 1 d .
H50 H -0.0845 0.0213 0.5179 0.053 Uiso 1 1 calc R
C30 C 0.1534(4) 0.2908(3) 0.34667(12) 0.0391(13) Uani 1 1 d .
H30 H 0.1336 0.2846 0.3653 0.047 Uiso 1 1 calc R
C27 C 0.2145(5) 0.3106(3) 0.29186(13) 0.0498(15) Uani 1 1 d .
H27 H 0.2342 0.3173 0.2732 0.060 Uiso 1 1 calc R
C59 C 0.3715(5) 0.1453(4) 0.50399(14) 0.0605(18) Uani 1 1 d .
H59 H 0.4311 0.1246 0.5119 0.073 Uiso 1 1 calc R
C11 C 0.0092(4) -0.1739(3) 0.28371(11) 0.0418(14) Uani 1 1 d .
H11 H 0.0104 -0.1296 0.2755 0.050 Uiso 1 1 calc R
C28 C 0.2107(5) 0.3672(3) 0.30993(14) 0.0516(16) Uani 1 1 d .
H28 H 0.2280 0.4117 0.3034 0.062 Uiso 1 1 calc R
C12 C -0.0203(5) -0.2324(3) 0.26797(13) 0.0525(16) Uani 1 1 d .
H12 H -0.0366 -0.2270 0.2490 0.063 Uiso 1 1 calc R
C47 C -0.2895(4) 0.0840(3) 0.46834(12) 0.0423(14) Uani 1 1 d .
H47 H -0.3424 0.0989 0.4562 0.051 Uiso 1 1 calc R
C49 C -0.2389(5) 0.0281(3) 0.51134(12) 0.0463(15) Uani 1 1 d .
C57 C 0.2553(6) 0.2429(4) 0.49943(14) 0.0603(18) Uani 1 1 d .
H57 H 0.2371 0.2885 0.5044 0.072 Uiso 1 1 calc R
C58 C 0.3412(5) 0.2106(4) 0.51172(13) 0.0575(18) Uani 1 1 d .
H58 H 0.3790 0.2342 0.5256 0.069 Uiso 1 1 calc R
C56 C 0.1957(5) 0.2063(3) 0.47942(12) 0.0468(15) Uani 1 1 d .
H56 H 0.1368 0.2272 0.4713 0.056 Uiso 1 1 calc R
C48 C -0.3164(5) 0.0514(3) 0.49313(14) 0.0537(17) Uani 1 1 d .
H48 H -0.3872 0.0450 0.4977 0.064 Uiso 1 1 calc R
C73 C -0.2113(7) -0.2146(4) 0.49170(16) 0.080(2) Uani 1 1 d .
H73 H -0.2565 -0.2403 0.5032 0.096 Uiso 1 1 calc R
C29 C 0.1821(5) 0.3582(3) 0.33708(14) 0.0495(16) Uani 1 1 d .
H29 H 0.1812 0.3961 0.3493 0.059 Uiso 1 1 calc R
C72 C -0.2411(6) -0.1506(4) 0.48169(15) 0.068(2) Uani 1 1 d .
H72 H -0.3079 -0.1328 0.4856 0.082 Uiso 1 1 calc R
O1N O -0.5483(4) -0.2436(2) 0.31543(10) 0.0742(14) Uiso 1 1 d .
N1N N -0.3761(5) -0.2590(3) 0.30720(13) 0.0748(17) Uiso 1 1 d .
C1N2 C -0.3856(7) -0.2876(5) 0.28067(19) 0.108(3) Uiso 1 1 d .
H1NA H -0.3200 -0.3092 0.2754 0.161 Uiso 1 1 calc R
H1NB H -0.4026 -0.2513 0.2675 0.161 Uiso 1 1 calc R
H1NC H -0.4407 -0.3222 0.2807 0.161 Uiso 1 1 calc R
C1N1 C -0.2679(9) -0.2445(6) 0.3153(2) 0.149(4) Uiso 1 1 d .
H1ND H -0.2412 -0.2063 0.3042 0.223 Uiso 1 1 calc R
H1NE H -0.2254 -0.2854 0.3121 0.223 Uiso 1 1 calc R
H1NF H -0.2655 -0.2322 0.3348 0.223 Uiso 1 1 calc R
C1N3 C -0.4596(6) -0.2404(4) 0.32226(17) 0.075(2) Uiso 1 1 d .
H1N3 H -0.4463 -0.2229 0.3402 0.090 Uiso 1 1 calc R
N2N N 0.5620(5) 0.2906(3) 0.31951(14) 0.0839(19) Uiso 1 1 d .
O2N O 0.6410(5) 0.3072(3) 0.36141(15) 0.116(2) Uiso 1 1 d .
C2N2 C 0.4632(9) 0.3088(6) 0.3297(2) 0.134(4) Uiso 1 1 d .
H2NA H 0.4135 0.2724 0.3254 0.201 Uiso 1 1 calc R
H2NB H 0.4407 0.3519 0.3212 0.201 Uiso 1 1 calc R
H2NC H 0.4670 0.3148 0.3497 0.201 Uiso 1 1 calc R
C2N3 C 0.6464(7) 0.2893(5) 0.3369(2) 0.095(3) Uiso 1 1 d .
H2N3 H 0.7110 0.2743 0.3298 0.114 Uiso 1 1 calc R
C2N1 C 0.5751(9) 0.2685(6) 0.2907(2) 0.145(4) Uiso 1 1 d .
H2ND H 0.6436 0.2477 0.2884 0.217 Uiso 1 1 calc R
H2NE H 0.5688 0.3083 0.2785 0.217 Uiso 1 1 calc R
H2NF H 0.5217 0.2347 0.2860 0.217 Uiso 1 1 calc R
O3N O 0.5341(4) -0.4422(3) 0.45777(10) 0.0715(13) Uiso 1 1 d .
N3N N 0.4658(6) -0.3452(4) 0.43703(15) 0.094(2) Uiso 1 1 d .
C3N3 C 0.5036(7) -0.3830(5) 0.45634(19) 0.090(2) Uiso 1 1 d .
H3N3 H 0.5089 -0.3593 0.4734 0.108 Uiso 1 1 calc R
C3N2 C 0.4276(7) -0.2744(5) 0.43656(19) 0.106(3) Uiso 1 1 d .
H3NA H 0.3522 -0.2744 0.4385 0.159 Uiso 1 1 calc R
H3NB H 0.4467 -0.2528 0.4191 0.159 Uiso 1 1 calc R
H3NC H 0.4585 -0.2486 0.4518 0.159 Uiso 1 1 calc R
C3N1 C 0.4244(9) -0.3855(5) 0.4115(2) 0.130(4) Uiso 1 1 d .
H3ND H 0.4411 -0.4343 0.4135 0.194 Uiso 1 1 calc R
H3NE H 0.4570 -0.3676 0.3948 0.194 Uiso 1 1 calc R
H3NF H 0.3492 -0.3798 0.4103 0.194 Uiso 1 1 calc R
O5N O 0.1193(4) -0.1867(3) 0.19694(11) 0.0833(15) Uiso 1 1 d .
N5N N 0.1122(5) -0.0738(3) 0.21063(12) 0.0695(16) Uiso 1 1 d .
C5N3 C 0.0808(6) -0.1277(4) 0.19688(15) 0.075(2) Uiso 1 1 d .
H5N3 H 0.0218 -0.1213 0.1855 0.090 Uiso 1 1 calc R
C5N2 C 0.0701(8) -0.0064(5) 0.2092(2) 0.123(3) Uiso 1 1 d .
H5NA H 0.1233 0.0255 0.2025 0.185 Uiso 1 1 calc R
H5NB H 0.0469 0.0079 0.2275 0.185 Uiso 1 1 calc R
H5NC H 0.0113 -0.0061 0.1964 0.185 Uiso 1 1 calc R
C5N1 C 0.1785(11) -0.0818(7) 0.2320(3) 0.178(5) Uiso 1 1 d .
H5ND H 0.1754 -0.1293 0.2386 0.267 Uiso 1 1 calc R
H5NE H 0.1588 -0.0506 0.2470 0.267 Uiso 1 1 calc R
H5NF H 0.2490 -0.0712 0.2260 0.267 Uiso 1 1 calc R
N1E N 0.5236(5) 0.3523(3) 0.42134(13) 0.0678(16) Uiso 1 1 d D
C1E6 C 0.4165(7) 0.3767(5) 0.43064(18) 0.095(3) Uiso 1 1 d .
H1EA H 0.4023 0.3580 0.4492 0.114 Uiso 1 1 calc R
H1EB H 0.4171 0.4274 0.4321 0.114 Uiso 1 1 calc R
C1E5 C 0.6027(7) 0.3857(5) 0.44122(18) 0.097(3) Uiso 1 1 d .
H1EC H 0.5854 0.4348 0.4439 0.116 Uiso 1 1 calc R
H1ED H 0.5998 0.3625 0.4593 0.116 Uiso 1 1 calc R
C1E4 C 0.5276(8) 0.2782(5) 0.41794(19) 0.106(3) Uiso 1 1 d .
H1EE H 0.5970 0.2665 0.4107 0.127 Uiso 1 1 calc R
H1EF H 0.4767 0.2656 0.4036 0.127 Uiso 1 1 calc R
C1E3 C 0.7053(9) 0.3795(6) 0.4298(2) 0.145(4) Uiso 1 1 d .
H1EG H 0.7192 0.3313 0.4253 0.217 Uiso 1 1 calc R
H1EH H 0.7562 0.3957 0.4432 0.217 Uiso 1 1 calc R
H1EI H 0.7101 0.4073 0.4130 0.217 Uiso 1 1 calc R
C1E2 C 0.5069(9) 0.2312(5) 0.4438(2) 0.127(4) Uiso 1 1 d .
H1EJ H 0.5723 0.2223 0.4534 0.190 Uiso 1 1 calc R
H1EK H 0.4765 0.1876 0.4378 0.190 Uiso 1 1 calc R
H1EL H 0.4590 0.2545 0.4564 0.190 Uiso 1 1 calc R
C1E1 C 0.3322(11) 0.3560(7) 0.4121(3) 0.167(5) Uiso 1 1 d .
H1EM H 0.3353 0.3835 0.3952 0.250 Uiso 1 1 calc R
H1EN H 0.2655 0.3634 0.4212 0.250 Uiso 1 1 calc R
H1EO H 0.3397 0.3073 0.4074 0.250 Uiso 1 1 calc R
H1E H 0.534(8) 0.362(5) 0.4036(6) 0.17(4) Uiso 1 1 d D

loop_
_atom_site_aniso_label
_atom_site_aniso_U_11
_atom_site_aniso_U_22
_atom_site_aniso_U_33
_atom_site_aniso_U_23
_atom_site_aniso_U_13
_atom_site_aniso_U_12
Co2 0.0262(4) 0.0261(3) 0.0318(4) -0.0013(3) 0.0002(3) 0.0015(3)
Co1 0.0244(4) 0.0248(3) 0.0322(4) -0.0024(3) -0.0008(3) -0.0010(3)
Co4 0.0286(4) 0.0253(3) 0.0328(4) -0.0014(3) 0.0010(3) 0.0017(3)
Br3 0.0808(5) 0.0319(3) 0.0764(5) 0.0059(3) -0.0089(4) -0.0055(3)
Co3 0.0272(4) 0.0265(4) 0.0344(4) -0.0056(3) -0.0008(3) 0.0014(3)
Br2 0.0538(4) 0.0661(4) 0.0606(4) 0.0039(3) -0.0218(3) 0.0150(3)
Br1 0.0466(4) 0.0743(5) 0.1469(8) -0.0193(5) 0.0456(5) 0.0002(4)
Br6 0.0986(6) 0.0394(4) 0.0911(5) -0.0274(4) 0.0179(5) -0.0136(4)
Br5 0.0729(5) 0.0994(6) 0.0470(4) -0.0160(4) -0.0149(4) -0.0155(4)
O9 0.034(2) 0.041(2) 0.031(2) -0.0019(17) -0.0019(16) 0.0100(17)
O8 0.0274(18) 0.0311(18) 0.0308(18) -0.0055(15) -0.0033(16) -0.0025(16)
O1 0.030(2) 0.0376(19) 0.0309(19) -0.0010(16) 0.0051(16) 0.0040(17)
O10 0.0254(19) 0.0287(18) 0.0312(18) 0.0008(14) 0.0009(15) -0.0033(15)
O12 0.0299(19) 0.0252(17) 0.0325(18) -0.0055(15) 0.0018(15) -0.0012(15)
O2 0.0289(19) 0.0245(18) 0.0351(19) -0.0019(15) 0.0004(15) -0.0010(14)
O4 0.0287(19) 0.0236(17) 0.0323(18) 0.0008(14) -0.0065(15) -0.0014(15)
O5 0.034(2) 0.032(2) 0.039(2) -0.0068(17) -0.0030(17) 0.0004(16)
O3 0.037(2) 0.031(2) 0.040(2) -0.0060(16) -0.0060(17) 0.0009(16)
N3 0.025(2) 0.029(2) 0.037(2) -0.0080(19) 0.0013(19) 0.0006(19)
N6 0.030(2) 0.027(2) 0.032(2) -0.0004(19) -0.0007(19) -0.0020(19)
C76 0.036(3) 0.023(3) 0.041(3) 0.003(2) 0.002(3) 0.003(2)
O7 0.0259(19) 0.042(2) 0.046(2) -0.0044(19) 0.0034(17) 0.0032(17)
N2 0.029(2) 0.030(2) 0.034(2) 0.002(2) 0.0023(19) -0.0019(19)
N4 0.024(2) 0.034(2) 0.033(3) -0.002(2) 0.0017(19) 0.0030(19)
O6 0.0279(19) 0.0281(19) 0.040(2) -0.0047(16) -0.0021(15) -0.0008(15)
O11 0.040(2) 0.0245(18) 0.040(2) -0.0003(17) 0.0054(17) 0.0022(16)
C1 0.038(3) 0.039(3) 0.028(3) -0.010(3) -0.002(2) -0.004(3)
C84 0.029(3) 0.028(3) 0.045(3) 0.004(2) 0.001(2) -0.002(2)
C31 0.032(3) 0.025(3) 0.038(3) -0.008(2) 0.007(3) 0.003(2)
C83 0.033(3) 0.026(3) 0.035(3) -0.001(2) 0.002(2) 0.000(2)
C69 0.030(3) 0.032(3) 0.037(3) -0.005(2) 0.004(2) 0.000(2)
N5 0.033(3) 0.027(2) 0.032(3) -0.0002(19) 0.001(2) -0.0028(19)
C22 0.032(3) 0.022(3) 0.041(3) 0.002(2) -0.005(3) -0.006(2)
C62 0.047(4) 0.044(3) 0.042(4) 0.007(3) -0.003(3) 0.002(3)
C24 0.031(3) 0.028(3) 0.033(3) 0.002(2) 0.000(2) -0.006(2)
C20 0.034(3) 0.038(3) 0.050(4) 0.013(3) 0.001(3) -0.002(3)
C55 0.027(3) 0.036(3) 0.031(3) -0.008(2) -0.003(2) -0.004(2)
C61 0.035(3) 0.019(3) 0.048(4) 0.010(2) -0.004(3) -0.001(2)
C82 0.026(3) 0.032(3) 0.037(3) -0.002(2) 0.008(2) 0.006(2)
C2 0.048(4) 0.042(3) 0.048(3) -0.002(3) 0.013(3) -0.004(3)
C67 0.038(3) 0.029(3) 0.040(3) 0.002(3) 0.011(3) 0.002(2)
C54 0.030(3) 0.035(3) 0.036(3) -0.011(2) -0.002(2) 0.001(2)
C68 0.027(3) 0.026(3) 0.042(3) 0.003(2) -0.002(2) 0.001(2)
C81 0.031(3) 0.030(3) 0.040(3) -0.002(2) 0.001(2) -0.001(2)
C52 0.035(3) 0.030(3) 0.040(3) -0.011(3) 0.001(3) 0.002(2)
N1 0.028(2) 0.022(2) 0.035(2) -0.0048(19) 0.000(2) 0.0008(18)
C6 0.023(3) 0.040(3) 0.040(3) -0.004(3) 0.003(2) 0.000(2)
C64 0.049(4) 0.043(3) 0.043(3) -0.006(3) -0.003(3) -0.010(3)
C33 0.047(4) 0.026(3) 0.061(4) -0.006(3) 0.002(3) -0.003(3)
C66 0.036(3) 0.031(3) 0.032(3) 0.006(2) -0.001(3) -0.007(2)
C79 0.055(4) 0.027(3) 0.056(4) -0.010(3) -0.004(3) 0.005(3)
C21 0.028(3) 0.035(3) 0.035(3) 0.006(2) 0.004(2) 0.000(2)
C88 0.024(4) 0.065(5) 0.123(7) -0.017(5) 0.006(4) -0.011(3)
C53 0.027(3) 0.029(3) 0.033(3) -0.008(2) -0.003(2) 0.000(2)
C39 0.027(3) 0.031(3) 0.040(3) -0.003(2) -0.003(2) -0.008(2)
C17 0.047(3) 0.037(3) 0.046(3) -0.003(3) -0.010(3) -0.002(3)
C85 0.034(3) 0.029(3) 0.044(3) -0.004(3) 0.006(3) -0.003(2)
C51 0.038(3) 0.037(3) 0.041(3) -0.013(3) -0.003(3) -0.006(3)
C46 0.028(3) 0.027(3) 0.044(3) -0.009(3) 0.007(3) 0.002(2)
C16 0.024(3) 0.034(3) 0.036(3) -0.001(2) 0.003(2) -0.001(2)
C77 0.054(4) 0.033(3) 0.048(4) -0.003(3) 0.013(3) -0.007(3)
C35 0.032(3) 0.034(3) 0.056(4) -0.001(3) -0.008(3) -0.005(3)
C44 0.026(4) 0.062(4) 0.088(5) -0.002(4) 0.011(3) -0.006(3)
C70 0.035(3) 0.033(3) 0.036(3) -0.004(2) 0.005(2) -0.008(2)
C80 0.035(3) 0.032(3) 0.056(4) -0.008(3) 0.006(3) -0.003(3)
C40 0.033(3) 0.035(3) 0.044(3) -0.002(3) -0.001(3) -0.003(3)
C5 0.031(3) 0.042(3) 0.058(4) -0.008(3) 0.010(3) -0.005(3)
C34 0.039(3) 0.030(3) 0.053(4) -0.003(3) 0.004(3) 0.000(3)
C41 0.043(4) 0.053(4) 0.050(4) 0.001(3) -0.006(3) 0.002(3)
C38 0.023(3) 0.032(3) 0.031(3) -0.005(2) 0.004(2) 0.004(2)
C18 0.055(4) 0.044(4) 0.049(4) -0.001(3) -0.010(3) -0.004(3)
C63 0.050(4) 0.041(3) 0.056(4) 0.004(3) -0.010(3) -0.003(3)
C37 0.030(3) 0.033(3) 0.040(3) -0.001(3) -0.005(2) 0.003(2)
C78 0.054(4) 0.029(3) 0.066(4) 0.000(3) 0.012(3) -0.005(3)
C3 0.038(4) 0.059(4) 0.052(4) -0.008(3) 0.017(3) -0.020(3)
C74 0.072(5) 0.041(4) 0.081(5) 0.021(3) 0.019(4) -0.010(4)
C36 0.029(3) 0.029(3) 0.047(3) -0.009(2) 0.007(3) -0.003(2)
C45 0.038(3) 0.043(3) 0.057(4) 0.003(3) 0.001(3) 0.005(3)
C65 0.043(4) 0.037(3) 0.044(4) -0.003(3) 0.006(3) -0.009(3)
C7 0.035(3) 0.031(3) 0.039(3) -0.009(2) -0.001(3) -0.004(3)
C43 0.041(4) 0.069(5) 0.096(6) 0.005(4) -0.027(4) 0.001(4)
C75 0.060(4) 0.034(3) 0.063(4) 0.007(3) 0.012(3) 0.000(3)
C71 0.041(4) 0.043(3) 0.065(4) 0.000(3) 0.008(3) -0.004(3)
C87 0.031(4) 0.062(4) 0.095(6) -0.006(4) -0.013(4) 0.014(3)
C90 0.040(4) 0.053(4) 0.058(4) -0.004(3) 0.011(3) -0.005(3)
C32 0.041(3) 0.036(3) 0.059(4) -0.013(3) -0.008(3) 0.001(3)
C86 0.036(3) 0.054(4) 0.060(4) -0.008(3) 0.003(3) 0.004(3)
C89 0.063(5) 0.069(5) 0.088(6) -0.014(4) 0.042(4) -0.021(4)
C4 0.038(3) 0.051(4) 0.060(4) -0.013(3) 0.017(3) -0.004(3)
C19 0.037(3) 0.047(4) 0.038(3) 0.003(3) -0.007(3) 0.003(3)
C42 0.048(4) 0.083(5) 0.063(4) -0.003(4) -0.020(4) -0.009(4)
C9 0.026(3) 0.026(3) 0.034(3) -0.005(2) -0.001(2) -0.003(2)
C10 0.026(3) 0.028(3) 0.040(3) -0.005(2) 0.003(2) -0.002(2)
C23 0.028(3) 0.027(3) 0.028(3) -0.004(2) 0.000(2) -0.005(2)
C8 0.027(3) 0.026(3) 0.035(3) -0.003(2) 0.003(2) 0.001(2)
C25 0.025(3) 0.026(3) 0.040(3) 0.005(2) -0.002(2) 0.000(2)
C13 0.054(4) 0.049(4) 0.072(5) -0.031(4) 0.005(4) 0.001(3)
C15 0.040(3) 0.038(3) 0.047(4) -0.009(3) -0.001(3) 0.001(3)
C26 0.047(4) 0.036(3) 0.038(3) 0.003(3) 0.000(3) -0.008(3)
C60 0.047(4) 0.038(3) 0.046(3) -0.002(3) -0.007(3) 0.004(3)
C14 0.056(4) 0.029(3) 0.075(5) -0.010(3) 0.006(4) -0.007(3)
Br4 0.0585(4) 0.0954(5) 0.0591(4) 0.0169(4) 0.0156(3) -0.0151(4)
C50 0.043(4) 0.042(3) 0.049(4) -0.003(3) 0.007(3) -0.009(3)
C30 0.040(3) 0.033(3) 0.044(3) -0.002(3) -0.004(3) -0.003(3)
C27 0.048(4) 0.054(4) 0.048(4) 0.008(3) 0.002(3) -0.005(3)
C59 0.057(4) 0.061(4) 0.064(4) -0.009(4) -0.027(3) -0.006(3)
C11 0.047(4) 0.039(3) 0.040(3) -0.003(3) -0.002(3) -0.001(3)
C28 0.048(4) 0.027(3) 0.079(5) 0.013(3) 0.004(4) 0.002(3)
C12 0.055(4) 0.060(4) 0.042(4) -0.016(3) -0.009(3) -0.002(3)
C47 0.033(3) 0.043(3) 0.051(4) 0.002(3) 0.004(3) -0.001(3)
C49 0.044(4) 0.053(4) 0.042(3) 0.000(3) 0.006(3) -0.004(3)
C57 0.074(5) 0.050(4) 0.057(4) -0.027(3) -0.005(4) 0.001(4)
C58 0.057(4) 0.074(5) 0.041(4) -0.012(3) -0.020(3) -0.008(4)
C56 0.049(4) 0.044(3) 0.047(4) -0.012(3) -0.012(3) -0.003(3)
C48 0.038(4) 0.055(4) 0.068(4) -0.012(3) 0.015(3) 0.000(3)
C73 0.084(6) 0.070(5) 0.085(6) -0.010(5) 0.036(5) -0.032(5)
C29 0.052(4) 0.030(3) 0.067(4) -0.004(3) -0.002(3) -0.006(3)
C72 0.057(5) 0.070(5) 0.077(5) -0.001(4) 0.022(4) -0.011(4)

loop_
_atom_type_symbol
_atom_type_description
_atom_type_scat_dispersion_real
_atom_type_scat_dispersion_imag
_atom_type_scat_source
C C 0.0033 0.0016 'International Tables Vol C Tables 4.2.6.8 and 6.1.1.4'
H H 0.0000 0.0000 'International Tables Vol C Tables 4.2.6.8 and 6.1.1.4'
Br Br -0.2901 2.4595 'International Tables Vol C Tables 4.2.6.8 and 6.1.1.4'
Co Co 0.3494 0.9721 'International Tables Vol C Tables 4.2.6.8 and 6.1.1.4'
N N 0.0061 0.0033 'International Tables Vol C Tables 4.2.6.8 and 6.1.1.4'
O O 0.0106 0.0060 'International Tables Vol C Tables 4.2.6.8 and 6.1.1.4'

loop_
_geom_angle_atom_site_label_1
_geom_angle_atom_site_label_2
_geom_angle_atom_site_label_3
_geom_angle
O3 Co2 O1 90.20(15)
O3 Co2 O4 176.12(15)
O1 Co2 O4 93.64(14)
O3 Co2 O2 93.28(14)
O1 Co2 O2 175.86(14)
O4 Co2 O2 82.90(14)
O3 Co2 N1 85.76(15)
O1 Co2 N1 94.03(16)
O4 Co2 N1 94.47(15)
O2 Co2 N1 84.01(15)
O3 Co2 N2 94.40(16)
O1 Co2 N2 86.36(16)
O4 Co2 N2 85.34(15)
O2 Co2 N2 95.58(15)
N1 Co2 N2 179.57(19)
O12 Co1 O6 117.46(13)
O12 Co1 O2 144.50(12)
O6 Co1 O2 91.54(12)
O12 Co1 O4 91.93(12)
O6 Co1 O4 143.66(12)
O2 Co1 O4 71.96(12)
O12 Co1 O8 89.34(12)
O6 Co1 O8 71.40(12)
O2 Co1 O8 120.86(12)
O4 Co1 O8 89.26(12)
O12 Co1 O10 72.25(12)
O6 Co1 O10 90.28(12)
O2 Co1 O10 88.65(12)
O4 Co1 O10 120.46(12)
O8 Co1 O10 144.63(12)
O9 Co4 N6 86.74(16)
O9 Co4 O11 90.73(15)
N6 Co4 O11 94.15(16)
O9 Co4 O10 175.13(14)
N6 Co4 O10 93.75(15)
O11 Co4 O10 94.07(14)
O9 Co4 O12 92.47(14)
N6 Co4 O12 84.15(15)
O11 Co4 O12 176.28(15)
O10 Co4 O12 82.77(13)
O9 Co4 N5 94.56(16)
N6 Co4 N5 178.38(18)
O11 Co4 N5 84.89(15)
O10 Co4 N5 85.03(16)
O12 Co4 N5 96.74(15)
O6 Co3 N4 94.59(16)
O6 Co3 O7 94.06(15)
N4 Co3 O7 94.82(17)
O6 Co3 O8 82.63(13)
N4 Co3 O8 84.00(15)
O7 Co3 O8 176.38(15)
O6 Co3 O5 175.37(15)
N4 Co3 O5 85.52(16)
O7 Co3 O5 90.54(15)
O8 Co3 O5 92.78(14)
O6 Co3 N3 84.88(15)
N4 Co3 N3 179.21(18)
O7 Co3 N3 84.64(16)
O8 Co3 N3 96.50(15)
O5 Co3 N3 95.06(16)
C61 O9 Co4 125.4(3)
C54 O8 Co3 107.9(3)
C54 O8 Co1 122.3(3)
Co3 O8 Co1 102.07(14)
C1 O1 Co2 124.1(3)
C69 O10 Co4 107.1(3)
C69 O10 Co1 122.2(3)
Co4 O10 Co1 101.12(13)
C84 O12 Co4 107.9(3)
C84 O12 Co1 122.9(3)
Co4 O12 Co1 103.80(14)
C9 O2 Co2 107.4(3)
C9 O2 Co1 123.5(3)
Co2 O2 Co1 102.80(14)
C24 O4 Co2 107.2(3)
C24 O4 Co1 121.2(3)
Co2 O4 Co1 102.34(14)
C31 O5 Co3 124.3(3)
C16 O3 Co2 126.3(3)
C37 N3 C38 120.9(4)
C37 N3 Co3 126.4(3)
C38 N3 Co3 112.7(3)
C82 N6 C83 119.9(4)
C82 N6 Co4 126.0(3)
C83 N6 Co4 114.2(3)
O11 C76 C77 118.3(5)
O11 C76 C81 125.4(4)
C77 C76 C81 116.3(5)
C46 O7 Co3 123.7(3)
C22 N2 C23 120.0(4)
C22 N2 Co2 126.8(3)
C23 N2 Co2 113.0(3)
C52 N4 C53 120.0(4)
C52 N4 Co3 125.5(4)
C53 N4 Co3 114.5(3)
C39 O6 Co3 108.5(3)
C39 O6 Co1 119.9(3)
Co3 O6 Co1 103.90(15)
C76 O11 Co4 123.9(3)
O1 C1 C6 126.1(5)
O1 C1 C2 118.0(5)
C6 C1 C2 115.8(5)
O12 C84 C83 110.6(4)
O5 C31 C32 118.2(5)
O5 C31 C36 126.0(5)
C32 C31 C36 115.9(5)
N6 C83 C85 113.3(4)
N6 C83 C84 105.1(4)
C85 C83 C84 112.8(4)
O10 C69 C68 109.1(4)
C67 N5 C68 120.8(4)
C67 N5 Co4 125.6(4)
C68 N5 Co4 113.6(3)
N2 C22 C21 124.3(5)
C63 C62 C61 121.7(6)
O4 C24 C23 109.8(4)
C19 C20 C21 120.9(5)
C60 C55 C56 119.8(5)
C60 C55 C53 120.5(4)
C56 C55 C53 119.5(5)
O9 C61 C66 125.2(5)
O9 C61 C62 117.8(5)
C66 C61 C62 116.9(5)
N6 C82 C81 125.0(5)
C3 C2 C1 122.5(5)
N5 C67 C66 125.8(5)
O8 C54 C53 109.6(4)
N5 C68 C70 116.0(4)
N5 C68 C69 105.5(4)
C70 C68 C69 110.3(4)
C80 C81 C76 120.3(5)
C80 C81 C82 118.2(5)
C76 C81 C82 121.4(4)
N4 C52 C51 125.6(5)
C7 N1 C8 121.1(4)
C7 N1 Co2 125.5(4)
C8 N1 Co2 113.3(3)
C5 C6 C1 121.6(5)
C5 C6 C7 117.5(5)
C1 C6 C7 120.8(5)
C63 C64 C65 121.0(5)
C63 C64 Br5 120.2(4)
C65 C64 Br5 118.8(4)
C32 C33 C34 119.8(5)
C65 C66 C61 120.8(5)
C65 C66 C67 117.5(5)
C61 C66 C67 121.7(5)
C80 C79 C78 121.5(5)
C80 C79 Br6 119.6(4)
C78 C79 Br6 118.9(4)
C20 C21 C16 119.4(5)
C20 C21 C22 117.2(5)
C16 C21 C22 123.4(5)
C87 C88 C89 120.7(6)
N4 C53 C54 105.5(4)
N4 C53 C55 115.7(4)
C54 C53 C55 111.6(4)
O6 C39 C38 108.8(4)
C18 C17 C16 121.0(5)
C90 C85 C86 119.7(5)
C90 C85 C83 120.3(5)
C86 C85 C83 119.9(5)
C50 C51 C46 120.9(5)
C50 C51 C52 118.8(5)
C46 C51 C52 120.3(5)
O7 C46 C51 126.0(5)
O7 C46 C47 117.6(5)
C51 C46 C47 116.3(5)
O3 C16 C17 117.4(5)
O3 C16 C21 124.4(5)
C17 C16 C21 118.2(5)
C78 C77 C76 122.6(5)
C34 C35 C36 120.9(5)
C43 C44 C45 120.7(6)
C71 C70 C75 117.7(5)
C71 C70 C68 120.1(5)
C75 C70 C68 122.1(5)
C79 C80 C81 120.1(5)
C41 C40 C45 119.0(5)
C41 C40 C38 121.5(5)
C45 C40 C38 119.4(5)
C4 C5 C6 119.3(5)
C35 C34 C33 120.1(5)
C35 C34 Br3 119.9(4)
C33 C34 Br3 119.9(4)
C40 C41 C42 120.2(6)
N3 C38 C39 106.4(4)
N3 C38 C40 115.7(4)
C39 C38 C40 113.6(4)
C17 C18 C19 119.4(5)
C64 C63 C62 119.7(6)
N3 C37 C36 124.7(5)
C77 C78 C79 119.1(5)
C2 C3 C4 119.4(5)
C75 C74 C73 122.4(6)
C35 C36 C31 120.6(5)
C35 C36 C37 117.2(5)
C31 C36 C37 122.2(5)
C44 C45 C40 119.4(6)
C66 C65 C64 119.8(5)
N1 C7 C6 125.7(5)
C44 C43 C42 119.0(6)
C74 C75 C70 119.1(6)
C72 C71 C70 122.4(6)
C88 C87 C86 120.3(7)
C85 C90 C89 118.7(7)
C33 C32 C31 122.5(5)
C85 C86 C87 119.9(6)
C88 C89 C90 120.4(7)
C3 C4 C5 121.3(5)
C3 C4 Br1 119.5(4)
C5 C4 Br1 119.2(5)
C20 C19 C18 121.0(5)
C20 C19 Br2 121.2(4)
C18 C19 Br2 117.7(4)
C43 C42 C41 121.7(6)
O2 C9 C8 108.8(4)
C11 C10 C15 119.2(5)
C11 C10 C8 120.3(5)
C15 C10 C8 120.5(5)
C25 C23 N2 113.8(4)
C25 C23 C24 113.2(4)
N2 C23 C24 105.1(4)
N1 C8 C9 106.1(4)
N1 C8 C10 113.9(4)
C9 C8 C10 111.9(4)
C26 C25 C30 117.9(5)
C26 C25 C23 122.4(5)
C30 C25 C23 119.6(5)
C12 C13 C14 119.5(6)
C14 C15 C10 121.8(6)
C25 C26 C27 120.5(5)
C55 C60 C59 121.0(5)
C15 C14 C13 119.2(6)
C49 C50 C51 120.4(6)
C25 C30 C29 120.9(5)
C28 C27 C26 120.7(6)
C58 C59 C60 118.7(6)
C10 C11 C12 119.2(5)
C29 C28 C27 120.3(5)
C13 C12 C11 121.1(6)
C48 C47 C46 120.9(5)
C50 C49 C48 121.0(6)
C50 C49 Br4 119.8(5)
C48 C49 Br4 119.1(4)
C58 C57 C56 119.3(6)
C59 C58 C57 121.3(6)
C55 C56 C57 119.9(6)
C47 C48 C49 120.5(6)
C72 C73 C74 119.3(7)
C28 C29 C30 119.6(5)
C73 C72 C71 119.0(7)
C1N3 N1N C1N2 122.1(7)
C1N3 N1N C1N1 124.0(7)
C1N2 N1N C1N1 113.6(8)
O1N C1N3 N1N 126.9(8)
C2N3 N2N C2N2 120.2(8)
C2N3 N2N C2N1 119.1(8)
C2N2 N2N C2N1 120.7(8)
O2N C2N3 N2N 122.5(9)
C3N3 N3N C3N2 132.6(8)
C3N3 N3N C3N1 114.9(8)
C3N2 N3N C3N1 110.2(7)
O3N C3N3 N3N 134.7(9)
C5N3 N5N C5N1 119.7(9)
C5N3 N5N C5N2 126.6(7)
C5N1 N5N C5N2 112.7(9)
O5N C5N3 N5N 127.7(8)
C1E4 N1E C1E6 111.9(7)
C1E4 N1E C1E5 117.6(7)
C1E6 N1E C1E5 106.4(6)
C1E1 C1E6 N1E 113.8(8)
C1E3 C1E5 N1E 109.3(8)
N1E C1E4 C1E2 118.7(8)

loop_
_geom_bond_atom_site_label_1
_geom_bond_atom_site_label_2
_geom_bond_distance
Co2 O3 1.892(3)
Co2 O1 1.893(3)
Co2 O4 1.900(3)
Co2 O2 1.901(3)
Co2 N1 1.905(4)
Co2 N2 1.911(4)
Co1 O12 2.094(3)
Co1 O6 2.123(3)
Co1 O2 2.135(3)
Co1 O4 2.148(3)
Co1 O8 2.164(3)
Co1 O10 2.171(3)
Co4 O9 1.885(3)
Co4 N6 1.899(4)
Co4 O11 1.900(3)
Co4 O10 1.900(3)
Co4 O12 1.904(3)
Co4 N5 1.904(4)
Br3 C34 1.891(5)
Co3 O6 1.890(3)
Co3 N4 1.895(4)
Co3 O7 1.898(3)
Co3 O8 1.899(3)
Co3 O5 1.899(3)
Co3 N3 1.903(4)
Br2 C19 1.900(5)
Br1 C4 1.910(6)
Br6 C79 1.914(5)
Br5 C64 1.906(6)
O9 C61 1.317(6)
O8 C54 1.414(6)
O1 C1 1.295(6)
O10 C69 1.417(6)
O12 C84 1.400(6)
O2 C9 1.404(5)
O4 C24 1.423(5)
O5 C31 1.306(6)
O3 C16 1.313(6)
N3 C37 1.280(6)
N3 C38 1.494(6)
N6 C82 1.274(6)
N6 C83 1.495(6)
C76 O11 1.293(6)
C76 C77 1.421(7)
C76 C81 1.425(7)
O7 C46 1.287(6)
N2 C22 1.289(6)
N2 C23 1.503(6)
N4 C52 1.258(6)
N4 C53 1.479(6)
O6 C39 1.417(6)
C1 C6 1.410(7)
C1 C2 1.435(7)
C84 C83 1.542(7)
C31 C32 1.413(7)
C31 C36 1.417(7)
C83 C85 1.513(7)
C69 C68 1.543(7)
N5 C67 1.280(6)
N5 C68 1.475(6)
C22 C21 1.435(7)
C62 C63 1.371(7)
C62 C61 1.417(7)
C24 C23 1.530(7)
C20 C19 1.361(7)
C20 C21 1.402(7)
C55 C60 1.357(7)
C55 C56 1.378(7)
C55 C53 1.539(7)
C61 C66 1.400(7)
C82 C81 1.444(7)
C2 C3 1.350(8)
C67 C66 1.451(7)
C54 C53 1.531(7)
C68 C70 1.508(7)
C81 C80 1.404(7)
C52 C51 1.479(8)
N1 C7 1.268(6)
N1 C8 1.477(6)
C6 C5 1.384(7)
C6 C7 1.448(7)
C64 C63 1.359(8)
C64 C65 1.383(8)
C33 C32 1.369(8)
C33 C34 1.378(7)
C66 C65 1.382(7)
C79 C80 1.361(8)
C79 C78 1.387(8)
C21 C16 1.421(7)
C88 C87 1.317(10)
C88 C89 1.373(10)
C39 C38 1.506(7)
C17 C18 1.390(7)
C17 C16 1.410(7)
C85 C90 1.374(8)
C85 C86 1.376(8)
C51 C50 1.406(7)
C51 C46 1.415(7)
C46 C47 1.437(7)
C77 C78 1.365(8)
C35 C34 1.364(7)
C35 C36 1.390(7)
C44 C43 1.353(9)
C44 C45 1.398(8)
C70 C71 1.378(8)
C70 C75 1.406(7)
C40 C41 1.354(7)
C40 C45 1.410(7)
C40 C38 1.508(7)
C5 C4 1.383(8)
C41 C42 1.383(8)
C18 C19 1.392(7)
C37 C36 1.444(7)
C3 C4 1.380(8)
C74 C75 1.350(8)
C74 C73 1.377(10)
C43 C42 1.369(9)
C71 C72 1.374(8)
C87 C86 1.408(8)
C90 C89 1.406(9)
C9 C8 1.535(6)
C10 C11 1.380(7)
C10 C15 1.381(7)
C10 C8 1.535(7)
C23 C25 1.473(7)
C25 C26 1.383(7)
C25 C30 1.400(7)
C13 C12 1.382(9)
C13 C14 1.382(9)
C15 C14 1.381(8)
C26 C27 1.392(7)
C60 C59 1.413(8)
Br4 C49 1.914(6)
C50 C49 1.350(8)
C30 C29 1.412(7)
C27 C28 1.381(8)
C59 C58 1.356(9)
C11 C12 1.395(7)
C28 C29 1.353(8)
C47 C48 1.376(8)
C49 C48 1.381(8)
C57 C58 1.380(9)
C57 C56 1.401(8)
C73 C72 1.364(10)
O1N C1N3 1.171(8)
N1N C1N3 1.326(9)
N1N C1N2 1.380(9)
N1N C1N1 1.450(12)
N2N C2N3 1.351(10)
N2N C2N2 1.387(11)
N2N C2N1 1.445(11)
O2N C2N3 1.217(9)
O3N C3N3 1.195(8)
N3N C3N3 1.261(9)
N3N C3N2 1.436(10)
N3N C3N1 1.528(11)
O5N C5N3 1.227(8)
N5N C5N3 1.281(8)
N5N C5N1 1.328(12)
N5N C5N2 1.395(10)
N1E C1E4 1.423(10)
N1E C1E6 1.501(10)
N1E C1E5 1.517(10)
C1E6 C1E1 1.440(13)
C1E5 C1E3 1.413(12)
C1E4 C1E2 1.547(12)
